data_1520346
loop_
_publ_author_name
'Croft, Anna K.'
'Tizzard, Graham J.'
'Hursthouse, Michael B.'

_publ_section_title
;
 Acetic acid 4,5-diacetoxy-6-acetoxymethyl-2-benzylsulfanyl-
 tetrahydro-pyran-3-yl ester
;
_journal_name_full 'Crystal Structure Report Archive'
_journal_page_first 858
_journal_year 2009
_chemical_absolute_configuration ad
_chemical_formula_moiety 'C21 H26 O9 S'
_chemical_formula_sum 'C21 H26 O9 S'
_chemical_formula_weight 454.48
_space_group_IT_number 5
_symmetry_cell_setting monoclinic
_symmetry_space_group_name_Hall 'C 2y'
_symmetry_space_group_name_H-M 'C 1 2 1'
_atom_sites_solution_hydrogens geom
_atom_sites_solution_primary direct
_atom_sites_solution_secondary difmap
_cell_angle_alpha 90.00
_cell_angle_beta 90.355(2)
_cell_angle_gamma 90.00
_cell_formula_units_Z 4
_cell_length_a 18.9488(6)
_cell_length_b 5.60240(10)
_cell_length_c 20.7934(6)
_cell_measurement_reflns_used 9591
_cell_measurement_temperature 120(2)
_cell_measurement_theta_max 27.48
_cell_measurement_theta_min 2.91
_cell_volume 2207.36(10)
_computing_cell_refinement 'DENZO (Otwinowski & Minor, 1997) & COLLECT (Hooft, R.W.W., 1998)'
_computing_data_collection 'COLLECT (Hooft, R.W.W., 1998)'
_computing_data_reduction 'DENZO (Otwinowski & Minor, 1997) & COLLECT (Hooft, R.W.W., 1998)'
_computing_molecular_graphics 'CAMERON (Watkin, et al., 1993)'
_computing_publication_material 'WINGX (Farrugia, 1998)'
_computing_structure_refinement 'SHELXL-97 (Sheldrick, 2008)'
_computing_structure_solution 'SHELXS-97 (Sheldrick, 2008)'
_diffrn_ambient_temperature 120(2)
_diffrn_detector_area_resol_mean 66.0645
_diffrn_measured_fraction_theta_full 0.992
_diffrn_measured_fraction_theta_max 0.992
_diffrn_measurement_device_type 'Bruker-Nonius APEX II CCD camera on \k-goniostat'
_diffrn_measurement_method '\f & \w scans'
_diffrn_radiation_monochromator '10cm confocal mirrors'
_diffrn_radiation_source 'Bruker-Nonius FR591 rotating anode'
_diffrn_radiation_type MoK\a
_diffrn_radiation_wavelength 0.71073
_diffrn_reflns_av_R_equivalents 0.0523
_diffrn_reflns_av_sigmaI/netI 0.0802
_diffrn_reflns_limit_h_max 24
_diffrn_reflns_limit_h_min -24
_diffrn_reflns_limit_k_max 7
_diffrn_reflns_limit_k_min -7
_diffrn_reflns_limit_l_max 27
_diffrn_reflns_limit_l_min -25
_diffrn_reflns_number 10898
_diffrn_reflns_theta_full 27.48
_diffrn_reflns_theta_max 27.48
_diffrn_reflns_theta_min 2.92
_exptl_absorpt_coefficient_mu 0.196
_exptl_absorpt_correction_T_max 0.9961
_exptl_absorpt_correction_T_min 0.9712
_exptl_absorpt_correction_type multi-scan
_exptl_absorpt_process_details 'SADABS 2007/2 (Sheldrick, G.M., 2007)'
_exptl_crystal_colour colourless
_exptl_crystal_density_diffrn 1.368
_exptl_crystal_density_method 'not measured'
_exptl_crystal_description rod
_exptl_crystal_F_000 960
_exptl_crystal_size_max 0.15
_exptl_crystal_size_mid 0.02
_exptl_crystal_size_min 0.02
_refine_diff_density_max 0.321
_refine_diff_density_min -0.313
_refine_diff_density_rms 0.075
_refine_ls_abs_structure_details 'Flack H D (1983), Acta Cryst. A39, 876-881'
_refine_ls_abs_structure_Flack 0.08(12)
_refine_ls_extinction_method none
_refine_ls_goodness_of_fit_ref 1.102
_refine_ls_hydrogen_treatment constr
_refine_ls_matrix_type full
_refine_ls_number_parameters 284
_refine_ls_number_reflns 4782
_refine_ls_number_restraints 1
_refine_ls_restrained_S_all 1.102
_refine_ls_R_factor_all 0.0869
_refine_ls_R_factor_gt 0.0617
_refine_ls_shift/su_max 0.000
_refine_ls_shift/su_mean 0.000
_refine_ls_structure_factor_coef Fsqd
_refine_ls_weighting_details 'calc w=1/[\s^2^(Fo^2^)+(0.0000P)^2^+4.9839P] where P=(Fo^2^+2Fc^2^)/3'
_refine_ls_weighting_scheme calc
_refine_ls_wR_factor_gt 0.1100
_refine_ls_wR_factor_ref 0.1233
_reflns_number_gt 3858
_reflns_number_total 4782
_reflns_threshold_expression >2\s(I)
_cod_data_source_file eCrystal-858.cif
_cod_data_source_block 2009src0671
_cod_depositor_comments
;
Citation :
Croft, Anna K. and Tizzard, Graham J. and Hursthouse, Michael B. (2009)
University of Southampton, Crystal Structure Report Archive. 
(doi:10.5258/ecrystals/858)

More at:
http://ecrystals.chem.soton.ac.uk/858/
;
_cod_original_sg_symbol_H-M 'C 2'
_cod_database_code 1520346

loop_
_symmetry_equiv_pos_as_xyz
'x, y, z'
'-x, y, -z'
'x+1/2, y+1/2, z'
'-x+1/2, y+1/2, -z'

loop_
_atom_site_label
_atom_site_type_symbol
_atom_site_fract_x
_atom_site_fract_y
_atom_site_fract_z
_atom_site_U_iso_or_equiv
_atom_site_adp_type
_atom_site_occupancy
_atom_site_symmetry_multiplicity
_atom_site_calc_flag
_atom_site_refinement_flags
_atom_site_disorder_assembly
_atom_site_disorder_group
C1 C 0.26099(19) 0.9177(7) 0.18255(16) 0.0202(8) Uani 1 1 d . . .
H1 H 0.2868 1.0639 0.1971 0.024 Uiso 1 1 calc R . .
C2 C 0.30956(19) 0.7624(7) 0.14222(16) 0.0200(8) Uani 1 1 d . . .
H2 H 0.2844 0.6158 0.1270 0.024 Uiso 1 1 calc R . .
C3 C 0.37455(18) 0.6965(6) 0.18242(15) 0.0179(7) Uani 1 1 d . . .
H3 H 0.4048 0.8402 0.1899 0.021 Uiso 1 1 calc R . .
C4 C 0.35233(17) 0.5870(7) 0.24614(15) 0.0185(7) Uani 1 1 d . . .
H4 H 0.3340 0.4220 0.2384 0.022 Uiso 1 1 calc R . .
C5 C 0.29608(18) 0.7343(7) 0.27989(16) 0.0194(8) Uani 1 1 d . . .
H5 H 0.3167 0.8864 0.2967 0.023 Uiso 1 1 calc R . .
C6 C 0.1950(2) 0.9887(7) 0.14582(17) 0.0238(8) Uani 1 1 d . . .
H6A H 0.2068 1.0201 0.1003 0.029 Uiso 1 1 calc R . .
H6B H 0.1602 0.8569 0.1471 0.029 Uiso 1 1 calc R . .
C7 C 0.1083(2) 1.1730(7) 0.21344(17) 0.0233(8) Uani 1 1 d . . .
C8 C 0.0847(2) 1.4070(7) 0.23945(18) 0.0261(8) Uani 1 1 d . . .
H8A H 0.0679 1.5080 0.2041 0.039 Uiso 1 1 calc R . .
H8B H 0.1244 1.4856 0.2613 0.039 Uiso 1 1 calc R . .
H8C H 0.0464 1.3814 0.2701 0.039 Uiso 1 1 calc R . .
C9 C 0.33273(19) 0.8025(7) 0.02888(16) 0.0209(8) Uani 1 1 d . . .
C10 C 0.3599(2) 0.9730(7) -0.02014(17) 0.0275(9) Uani 1 1 d . . .
H10A H 0.4109 0.9509 -0.0249 0.041 Uiso 1 1 calc R . .
H10B H 0.3502 1.1369 -0.0062 0.041 Uiso 1 1 calc R . .
H10C H 0.3363 0.9432 -0.0615 0.041 Uiso 1 1 calc R . .
C11 C 0.47170(18) 0.5759(8) 0.11559(16) 0.0228(8) Uani 1 1 d . . .
C12 C 0.5052(2) 0.3592(8) 0.08709(19) 0.0312(10) Uani 1 1 d . . .
H12A H 0.5447 0.4075 0.0597 0.047 Uiso 1 1 calc R . .
H12B H 0.4703 0.2724 0.0612 0.047 Uiso 1 1 calc R . .
H12C H 0.5227 0.2555 0.1216 0.047 Uiso 1 1 calc R . .
C13 C 0.43729(19) 0.3566(7) 0.30531(17) 0.0236(8) Uani 1 1 d . . .
C14 C 0.4955(2) 0.3766(8) 0.35387(18) 0.0280(9) Uani 1 1 d . . .
H14A H 0.4760 0.4279 0.3952 0.042 Uiso 1 1 calc R . .
H14B H 0.5302 0.4940 0.3392 0.042 Uiso 1 1 calc R . .
H14C H 0.5185 0.2210 0.3591 0.042 Uiso 1 1 calc R . .
C15 C 0.1984(2) 0.7593(7) 0.38000(17) 0.0247(8) Uani 1 1 d . . .
H15A H 0.2221 0.9087 0.3937 0.030 Uiso 1 1 calc R . .
H15B H 0.1614 0.7997 0.3481 0.030 Uiso 1 1 calc R . .
C16 C 0.16633(19) 0.6350(7) 0.43727(17) 0.0222(8) Uani 1 1 d . . .
C17 C 0.1261(2) 0.4288(7) 0.42932(18) 0.0278(9) Uani 1 1 d . . .
H17 H 0.1177 0.3674 0.3874 0.033 Uiso 1 1 calc R . .
C18 C 0.0982(2) 0.3126(8) 0.48226(19) 0.0313(9) Uani 1 1 d . . .
H18 H 0.0712 0.1714 0.4763 0.038 Uiso 1 1 calc R . .
C19 C 0.1094(2) 0.4007(8) 0.54368(18) 0.0308(9) Uani 1 1 d . . .
H19 H 0.0901 0.3210 0.5799 0.037 Uiso 1 1 calc R . .
C20 C 0.1490(2) 0.6066(8) 0.55175(18) 0.0298(9) Uani 1 1 d . . .
H20 H 0.1565 0.6686 0.5938 0.036 Uiso 1 1 calc R . .
C21 C 0.1778(2) 0.7231(7) 0.49937(18) 0.0261(9) Uani 1 1 d . . .
H21 H 0.2053 0.8629 0.5056 0.031 Uiso 1 1 calc R . .
O1 O 0.23884(13) 0.7830(5) 0.23693(11) 0.0209(6) Uani 1 1 d . . .
O2 O 0.16485(13) 1.2014(5) 0.17444(12) 0.0250(6) Uani 1 1 d . . .
O3 O 0.08147(15) 0.9813(5) 0.22390(13) 0.0298(7) Uani 1 1 d . . .
O4 O 0.33298(13) 0.9046(4) 0.08822(11) 0.0204(5) Uani 1 1 d . . .
O5 O 0.31455(16) 0.6003(5) 0.01895(12) 0.0376(7) Uani 1 1 d . . .
O6 O 0.41400(12) 0.5121(4) 0.14999(11) 0.0218(6) Uani 1 1 d . . .
O7 O 0.49107(15) 0.7787(5) 0.10971(13) 0.0305(7) Uani 1 1 d . . .
O8 O 0.41336(11) 0.5753(5) 0.28813(10) 0.0193(5) Uani 1 1 d . . .
O9 O 0.41318(14) 0.1722(5) 0.28535(13) 0.0301(6) Uani 1 1 d . . .
S1 S 0.26211(5) 0.55551(17) 0.34510(4) 0.0244(2) Uani 1 1 d . . .

loop_
_atom_site_aniso_label
_atom_site_aniso_U_11
_atom_site_aniso_U_22
_atom_site_aniso_U_33
_atom_site_aniso_U_23
_atom_site_aniso_U_13
_atom_site_aniso_U_12
C1 0.0215(19) 0.023(2) 0.0163(16) 0.0003(15) -0.0006(14) -0.0023(16)
C2 0.0229(19) 0.0213(19) 0.0158(17) -0.0001(15) 0.0007(14) -0.0043(15)
C3 0.0211(18) 0.0170(17) 0.0157(16) -0.0054(15) 0.0027(14) 0.0011(15)
C4 0.0183(17) 0.0177(18) 0.0197(17) -0.0007(15) -0.0001(13) -0.0009(15)
C5 0.0176(18) 0.024(2) 0.0160(16) 0.0035(15) -0.0033(13) -0.0022(15)
C6 0.026(2) 0.026(2) 0.0190(17) -0.0025(15) -0.0011(15) 0.0066(16)
C7 0.027(2) 0.024(2) 0.0191(18) 0.0016(16) -0.0063(15) 0.0013(17)
C8 0.027(2) 0.024(2) 0.027(2) -0.0011(17) 0.0014(16) 0.0035(17)
C9 0.0186(19) 0.027(2) 0.0170(17) -0.0017(16) -0.0018(14) 0.0037(16)
C10 0.034(2) 0.028(2) 0.0199(18) 0.0021(16) 0.0078(16) 0.0006(17)
C11 0.0197(17) 0.031(2) 0.0179(16) -0.0029(18) -0.0011(13) 0.0058(19)
C12 0.028(2) 0.039(3) 0.027(2) -0.0079(19) 0.0020(17) 0.0079(19)
C13 0.022(2) 0.026(2) 0.0229(19) 0.0032(16) 0.0034(15) 0.0024(16)
C14 0.026(2) 0.031(2) 0.027(2) 0.0014(18) -0.0027(16) 0.0040(18)
C15 0.023(2) 0.028(2) 0.0230(19) 0.0013(17) 0.0036(15) 0.0011(16)
C16 0.0171(18) 0.028(2) 0.0211(18) 0.0016(15) 0.0026(14) 0.0031(15)
C17 0.031(2) 0.031(2) 0.0212(19) -0.0014(17) -0.0024(16) 0.0002(18)
C18 0.022(2) 0.034(2) 0.037(2) 0.0036(19) -0.0009(17) -0.0079(18)
C19 0.030(2) 0.036(2) 0.027(2) 0.0094(19) 0.0065(17) -0.0014(19)
C20 0.033(2) 0.036(2) 0.0202(19) -0.0046(17) 0.0038(16) 0.0023(19)
C21 0.026(2) 0.025(2) 0.027(2) -0.0020(17) 0.0029(16) -0.0008(17)
O1 0.0193(13) 0.0269(14) 0.0165(12) 0.0018(10) 0.0004(10) 0.0029(11)
O2 0.0283(15) 0.0216(14) 0.0251(14) 0.0021(12) 0.0056(11) 0.0049(12)
O3 0.0313(16) 0.0217(14) 0.0365(16) 0.0007(12) 0.0067(12) -0.0007(12)
O4 0.0265(14) 0.0200(13) 0.0148(12) 0.0016(11) 0.0017(10) -0.0037(11)
O5 0.065(2) 0.0263(16) 0.0212(14) -0.0064(12) 0.0072(13) -0.0108(15)
O6 0.0209(13) 0.0197(14) 0.0249(13) -0.0024(11) 0.0039(10) 0.0010(11)
O7 0.0301(16) 0.0255(15) 0.0360(16) 0.0026(13) 0.0108(12) -0.0042(12)
O8 0.0187(12) 0.0205(13) 0.0185(11) -0.0021(11) -0.0051(9) 0.0029(12)
O9 0.0332(16) 0.0183(14) 0.0388(16) 0.0027(12) -0.0053(13) 0.0037(12)
S1 0.0232(5) 0.0292(5) 0.0210(4) 0.0069(4) 0.0046(3) 0.0038(4)

loop_
_atom_type_symbol
_atom_type_description
_atom_type_scat_dispersion_real
_atom_type_scat_dispersion_imag
_atom_type_scat_source
C C 0.0033 0.0016 'International Tables Vol C Tables 4.2.6.8 and 6.1.1.4'
H H 0.0000 0.0000 'International Tables Vol C Tables 4.2.6.8 and 6.1.1.4'
O O 0.0106 0.0060 'International Tables Vol C Tables 4.2.6.8 and 6.1.1.4'
S S 0.1246 0.1234 'International Tables Vol C Tables 4.2.6.8 and 6.1.1.4'

loop_
_geom_angle_atom_site_label_1
_geom_angle_atom_site_label_2
_geom_angle_atom_site_label_3
_geom_angle
_geom_angle_site_symmetry_1
_geom_angle_site_symmetry_3
O1 C1 C6 107.0(3) . .
O1 C1 C2 108.4(3) . .
C6 C1 C2 111.9(3) . .
O1 C1 H1 109.8 . .
C6 C1 H1 109.8 . .
C2 C1 H1 109.8 . .
O4 C2 C1 107.6(3) . .
O4 C2 C3 107.9(3) . .
C1 C2 C3 108.9(3) . .
O4 C2 H2 110.8 . .
C1 C2 H2 110.8 . .
C3 C2 H2 110.8 . .
O6 C3 C4 105.3(3) . .
O6 C3 C2 109.6(3) . .
C4 C3 C2 110.3(3) . .
O6 C3 H3 110.5 . .
C4 C3 H3 110.5 . .
C2 C3 H3 110.5 . .
O8 C4 C3 108.6(3) . .
O8 C4 C5 107.8(3) . .
C3 C4 C5 112.4(3) . .
O8 C4 H4 109.3 . .
C3 C4 H4 109.3 . .
C5 C4 H4 109.3 . .
O1 C5 C4 110.3(3) . .
O1 C5 S1 107.6(2) . .
C4 C5 S1 107.4(2) . .
O1 C5 H5 110.5 . .
C4 C5 H5 110.5 . .
S1 C5 H5 110.5 . .
O2 C6 C1 109.6(3) . .
O2 C6 H6A 109.8 . .
C1 C6 H6A 109.8 . .
O2 C6 H6B 109.8 . .
C1 C6 H6B 109.8 . .
H6A C6 H6B 108.2 . .
O3 C7 O2 123.1(4) . .
O3 C7 C8 126.2(3) . .
O2 C7 C8 110.7(3) . .
C7 C8 H8A 109.5 . .
C7 C8 H8B 109.5 . .
H8A C8 H8B 109.5 . .
C7 C8 H8C 109.5 . .
H8A C8 H8C 109.5 . .
H8B C8 H8C 109.5 . .
O5 C9 O4 123.5(3) . .
O5 C9 C10 125.9(3) . .
O4 C9 C10 110.6(3) . .
C9 C10 H10A 109.5 . .
C9 C10 H10B 109.5 . .
H10A C10 H10B 109.5 . .
C9 C10 H10C 109.5 . .
H10A C10 H10C 109.5 . .
H10B C10 H10C 109.5 . .
O7 C11 O6 123.4(3) . .
O7 C11 C12 126.7(3) . .
O6 C11 C12 109.9(3) . .
C11 C12 H12A 109.5 . .
C11 C12 H12B 109.5 . .
H12A C12 H12B 109.5 . .
C11 C12 H12C 109.5 . .
H12A C12 H12C 109.5 . .
H12B C12 H12C 109.5 . .
O9 C13 O8 124.1(3) . .
O9 C13 C14 125.1(4) . .
O8 C13 C14 110.8(3) . .
C13 C14 H14A 109.5 . .
C13 C14 H14B 109.5 . .
H14A C14 H14B 109.5 . .
C13 C14 H14C 109.5 . .
H14A C14 H14C 109.5 . .
H14B C14 H14C 109.5 . .
C16 C15 S1 107.3(3) . .
C16 C15 H15A 110.3 . .
S1 C15 H15A 110.3 . .
C16 C15 H15B 110.3 . .
S1 C15 H15B 110.3 . .
H15A C15 H15B 108.5 . .
C17 C16 C21 118.9(3) . .
C17 C16 C15 120.8(3) . .
C21 C16 C15 120.3(3) . .
C18 C17 C16 120.4(4) . .
C18 C17 H17 119.8 . .
C16 C17 H17 119.8 . .
C19 C18 C17 120.6(4) . .
C19 C18 H18 119.7 . .
C17 C18 H18 119.7 . .
C18 C19 C20 119.2(4) . .
C18 C19 H19 120.4 . .
C20 C19 H19 120.4 . .
C21 C20 C19 120.8(4) . .
C21 C20 H20 119.6 . .
C19 C20 H20 119.6 . .
C20 C21 C16 120.1(4) . .
C20 C21 H21 120.0 . .
C16 C21 H21 120.0 . .
C1 O1 C5 111.8(3) . .
C7 O2 C6 117.6(3) . .
C9 O4 C2 118.2(3) . .
C11 O6 C3 118.6(3) . .
C13 O8 C4 117.7(3) . .
C5 S1 C15 101.07(17) . .

loop_
_geom_bond_atom_site_label_1
_geom_bond_atom_site_label_2
_geom_bond_distance
_geom_bond_site_symmetry_2
C1 O1 1.425(4) .
C1 C6 1.514(5) .
C1 C2 1.522(5) .
C1 H1 1.0000 .
C2 O4 1.449(4) .
C2 C3 1.529(5) .
C2 H2 1.0000 .
C3 O6 1.445(4) .
C3 C4 1.522(5) .
C3 H3 1.0000 .
C4 O8 1.446(4) .
C4 C5 1.523(5) .
C4 H4 1.0000 .
C5 O1 1.427(4) .
C5 S1 1.807(3) .
C5 H5 1.0000 .
C6 O2 1.451(4) .
C6 H6A 0.9900 .
C6 H6B 0.9900 .
C7 O3 1.209(4) .
C7 O2 1.357(4) .
C7 C8 1.488(5) .
C8 H8A 0.9800 .
C8 H8B 0.9800 .
C8 H8C 0.9800 .
C9 O5 1.202(5) .
C9 O4 1.360(4) .
C9 C10 1.491(5) .
C10 H10A 0.9800 .
C10 H10B 0.9800 .
C10 H10C 0.9800 .
C11 O7 1.201(5) .
C11 O6 1.358(4) .
C11 C12 1.494(5) .
C12 H12A 0.9800 .
C12 H12B 0.9800 .
C12 H12C 0.9800 .
C13 O9 1.203(5) .
C13 O8 1.354(5) .
C13 C14 1.495(5) .
C14 H14A 0.9800 .
C14 H14B 0.9800 .
C14 H14C 0.9800 .
C15 C16 1.511(5) .
C15 S1 1.816(4) .
C15 H15A 0.9900 .
C15 H15B 0.9900 .
C16 C17 1.394(5) .
C16 C21 1.398(5) .
C17 C18 1.386(5) .
C17 H17 0.9500 .
C18 C19 1.384(5) .
C18 H18 0.9500 .
C19 C20 1.386(6) .
C19 H19 0.9500 .
C20 C21 1.384(5) .
C20 H20 0.9500 .
C21 H21 0.9500 .
